data_4067489
loop_
_publ_author_name
'Li, Shenyu'
'Kee, Choon Wee'
'Huang, Kuo-Wei'
'Hor, T. S. Andy'
'Zhao, Jin'

_publ_section_title
;
 Cyclopentadienyl Molybdenum(II/VI) N-Heterocyclic Carbene Complexes:
 Synthesis, Structure, and Reactivity under Oxidative Conditions
;
_journal_issue 8
_journal_name_full Organometallics
_journal_page_first 1924
_journal_paper_doi 10.1021/om900980a
_journal_volume 29
_journal_year 2010
_chemical_formula_sum 'C14 H17 Br Mo N2 O2'
_chemical_formula_weight 421.15
_chemical_name_systematic
; 
 ? 
;
_space_group_IT_number 14
_symmetry_cell_setting monoclinic
_symmetry_space_group_name_Hall '-P 2ybc'
_symmetry_space_group_name_H-M 'P 1 21/c 1'
_atom_sites_solution_hydrogens geom
_atom_sites_solution_primary direct
_atom_sites_solution_secondary difmap
_audit_creation_method SHELXL-97
_cell_angle_alpha 90.00
_cell_angle_beta 100.5630(10)
_cell_angle_gamma 90.00
_cell_formula_units_Z 4
_cell_length_a 12.2315(8)
_cell_length_b 15.0658(9)
_cell_length_c 8.4076(5)
_cell_measurement_reflns_used 7075
_cell_measurement_temperature 100(2)
_cell_measurement_theta_max 27.49
_cell_measurement_theta_min 2.70
_cell_volume 1523.08(16)
_computing_cell_refinement 'Bruker SMART'
_computing_data_collection 'Bruker SMART'
_computing_data_reduction 'Bruker SAINT'
_computing_molecular_graphics 'Bruker SHELXTL'
_computing_publication_material 'Bruker SHELXTL'
_computing_structure_refinement 'SHELXL-97 (Sheldrick, 1997)'
_computing_structure_solution 'SHELXS-97 (Sheldrick, 1990)'
_diffrn_ambient_temperature 100(2)
_diffrn_measured_fraction_theta_full 0.997
_diffrn_measured_fraction_theta_max 0.997
_diffrn_measurement_device_type 'CCD area detector'
_diffrn_measurement_method 'phi and omega scans'
_diffrn_radiation_monochromator graphite
_diffrn_radiation_source 'fine-focus sealed tube'
_diffrn_radiation_type MoK\a
_diffrn_radiation_wavelength 0.71073
_diffrn_reflns_av_R_equivalents 0.0229
_diffrn_reflns_av_sigmaI/netI 0.0238
_diffrn_reflns_limit_h_max 15
_diffrn_reflns_limit_h_min -15
_diffrn_reflns_limit_k_max 18
_diffrn_reflns_limit_k_min -19
_diffrn_reflns_limit_l_max 10
_diffrn_reflns_limit_l_min -10
_diffrn_reflns_number 10673
_diffrn_reflns_theta_full 27.49
_diffrn_reflns_theta_max 27.49
_diffrn_reflns_theta_min 1.69
_exptl_absorpt_coefficient_mu 3.487
_exptl_absorpt_correction_T_max 0.5726
_exptl_absorpt_correction_T_min 0.1669
_exptl_absorpt_correction_type 'Sadabs, (Sheldrick 2001)'
_exptl_crystal_colour Purple
_exptl_crystal_density_diffrn 1.837
_exptl_crystal_density_meas ?
_exptl_crystal_density_method 'not measured'
_exptl_crystal_description Rod
_exptl_crystal_F_000 832
_exptl_crystal_size_max 0.80
_exptl_crystal_size_mid 0.26
_exptl_crystal_size_min 0.18
_refine_diff_density_max 0.816
_refine_diff_density_min -0.410
_refine_diff_density_rms 0.092
_refine_ls_extinction_method none
_refine_ls_goodness_of_fit_ref 1.043
_refine_ls_hydrogen_treatment mixed
_refine_ls_matrix_type full
_refine_ls_number_parameters 183
_refine_ls_number_reflns 3493
_refine_ls_number_restraints 0
_refine_ls_restrained_S_all 1.043
_refine_ls_R_factor_all 0.0230
_refine_ls_R_factor_gt 0.0216
_refine_ls_shift/su_max 0.001
_refine_ls_shift/su_mean 0.000
_refine_ls_structure_factor_coef Fsqd
_refine_ls_weighting_details 'calc w=1/[\s^2^(Fo^2^)+(0.0371P)^2^+0.4662P] where P=(Fo^2^+2Fc^2^)/3'
_refine_ls_weighting_scheme calc
_refine_ls_wR_factor_gt 0.0575
_refine_ls_wR_factor_ref 0.0581
_reflns_number_gt 3328
_reflns_number_total 3493
_reflns_threshold_expression >2sigma(I)
_cod_data_source_file om900980a_si_002.cif
_cod_data_source_block 8517a
_cod_depositor_comments
;
The following automatic conversions were performed:

'_symmetry_cell_setting' value 'Monoclinic' changed to 'monoclinic'
according to /home/saulius/struct/CIF-dictionaries/cif_core.dic
dictionary named 'cif_core.dic' version 2.4.1 from 2010-06-29.

Automatic conversion script
Id: cif_fix_values 1715 2011-07-08 13:25:40Z adriana 

The following automatic conversions were performed:

'_exptl_crystal_density_meas' value 'Not' was changed to '?' - the
value is perceived as not measured.

Automatic conversion script
Id: cif_fix_values 3008 2015-01-20 13:52:24Z robertas 
;
_cod_original_cell_volume 1523.07(16)
_cod_original_sg_symbol_H-M P2(1)/c
_cod_database_code 4067489

loop_
_symmetry_equiv_pos_as_xyz
'x, y, z'
'-x, y+1/2, -z+1/2'
'-x, -y, -z'
'x, -y-1/2, z-1/2'

loop_
_atom_site_label
_atom_site_type_symbol
_atom_site_fract_x
_atom_site_fract_y
_atom_site_fract_z
_atom_site_U_iso_or_equiv
_atom_site_adp_type
_atom_site_occupancy
_atom_site_symmetry_multiplicity
_atom_site_calc_flag
_atom_site_refinement_flags
Mo1 Mo 0.202922(12) 0.426787(10) 0.205259(18) 0.01107(6) Uani 1 1 d .
Br1 Br 0.379912(15) 0.336971(12) 0.14564(2) 0.01511(6) Uani 1 1 d .
N1 N 0.38156(13) 0.56139(10) 0.42387(19) 0.0144(3) Uani 1 1 d .
N2 N 0.39657(13) 0.56641(10) 0.17454(19) 0.0140(3) Uani 1 1 d .
O1 O 0.09758(12) 0.61357(9) 0.12757(19) 0.0247(3) Uani 1 1 d .
O2 O 0.14471(12) 0.43517(9) -0.16943(17) 0.0207(3) Uani 1 1 d .
C1 C 0.33753(15) 0.52610(12) 0.2766(2) 0.0132(3) Uani 1 1 d .
C2 C 0.47652(15) 0.62347(12) 0.2567(2) 0.0168(4) Uani 1 1 d .
H2 H 0.5280 0.6581 0.2112 0.020 Uiso 1 1 calc R
C3 C 0.46691(16) 0.62017(12) 0.4126(2) 0.0171(4) Uani 1 1 d .
H3 H 0.5104 0.6521 0.4991 0.021 Uiso 1 1 calc R
C4 C 0.37459(17) 0.55889(13) -0.0017(2) 0.0174(4) Uani 1 1 d .
H4A H 0.3737 0.4961 -0.0325 0.026 Uiso 1 1 calc R
H4B H 0.4330 0.5898 -0.0456 0.026 Uiso 1 1 calc R
H4C H 0.3023 0.5857 -0.0454 0.026 Uiso 1 1 calc R
C5 C 0.33792(16) 0.54911(13) 0.5732(2) 0.0171(4) Uani 1 1 d .
H5A H 0.3986 0.5585 0.6672 0.021 Uiso 1 1 calc R
H5B H 0.3111 0.4873 0.5779 0.021 Uiso 1 1 calc R
C6 C 0.24299(18) 0.61295(13) 0.5844(2) 0.0216(4) Uani 1 1 d .
H6A H 0.1850 0.6063 0.4862 0.026 Uiso 1 1 calc R
H6B H 0.2094 0.5963 0.6787 0.026 Uiso 1 1 calc R
C7 C 0.2781(2) 0.70934(15) 0.6010(3) 0.0348(5) Uani 1 1 d .
H7A H 0.3404 0.7157 0.6919 0.052 Uiso 1 1 calc R
H7B H 0.2154 0.7456 0.6208 0.052 Uiso 1 1 calc R
H7C H 0.3012 0.7291 0.5011 0.052 Uiso 1 1 calc R
C8 C 0.19237(17) 0.34988(13) 0.4516(2) 0.0191(4) Uani 1 1 d .
H8 H 0.2507 0.3489 0.5519 0.023 Uiso 1 1 calc R
C9 C 0.10417(17) 0.41265(13) 0.4135(3) 0.0203(4) Uani 1 1 d .
H9 H 0.0872 0.4616 0.4855 0.024 Uiso 1 1 calc R
C10 C 0.03523(16) 0.38528(13) 0.2653(3) 0.0197(4) Uani 1 1 d .
H10 H -0.0386 0.4114 0.2171 0.024 Uiso 1 1 calc R
C11 C 0.08074(17) 0.30605(13) 0.2137(2) 0.0203(4) Uani 1 1 d .
H11 H 0.0465 0.2684 0.1197 0.024 Uiso 1 1 calc R
C12 C 0.17626(17) 0.28523(13) 0.3280(2) 0.0202(4) Uani 1 1 d .
H12 H 0.2239 0.2316 0.3245 0.024 Uiso 1 1 calc R
C13 C 0.13579(15) 0.54526(13) 0.1597(2) 0.0160(4) Uani 1 1 d .
C14 C 0.16817(16) 0.43175(11) -0.0301(2) 0.0152(4) Uani 1 1 d .

loop_
_atom_site_aniso_label
_atom_site_aniso_U_11
_atom_site_aniso_U_22
_atom_site_aniso_U_33
_atom_site_aniso_U_23
_atom_site_aniso_U_13
_atom_site_aniso_U_12
Mo1 0.01189(9) 0.01049(9) 0.01117(9) 0.00051(5) 0.00300(6) -0.00026(5)
Br1 0.01452(10) 0.01416(10) 0.01731(11) -0.00070(6) 0.00461(7) 0.00090(6)
N1 0.0156(8) 0.0136(7) 0.0132(7) -0.0014(6) 0.0010(6) 0.0000(6)
N2 0.0138(8) 0.0133(7) 0.0151(8) 0.0001(6) 0.0031(6) -0.0018(6)
O1 0.0211(7) 0.0160(7) 0.0356(9) 0.0031(6) 0.0014(6) 0.0006(6)
O2 0.0255(8) 0.0221(7) 0.0139(7) -0.0003(5) 0.0017(6) 0.0003(6)
C1 0.0152(8) 0.0121(8) 0.0127(8) 0.0014(6) 0.0033(6) 0.0027(7)
C2 0.0139(9) 0.0150(8) 0.0212(9) -0.0018(7) 0.0019(7) -0.0020(7)
C3 0.0151(9) 0.0149(9) 0.0201(9) -0.0022(7) -0.0004(7) -0.0009(7)
C4 0.0201(10) 0.0205(9) 0.0122(9) 0.0007(7) 0.0041(7) -0.0042(8)
C5 0.0214(10) 0.0186(9) 0.0114(8) -0.0013(7) 0.0029(7) -0.0007(8)
C6 0.0223(10) 0.0250(10) 0.0187(9) -0.0026(8) 0.0074(8) 0.0027(8)
C7 0.0399(14) 0.0238(11) 0.0441(14) -0.0059(10) 0.0168(11) 0.0050(10)
C8 0.0225(10) 0.0201(9) 0.0153(9) 0.0072(7) 0.0046(8) -0.0027(8)
C9 0.0235(10) 0.0186(9) 0.0223(10) 0.0009(8) 0.0139(8) -0.0028(8)
C10 0.0122(9) 0.0222(10) 0.0266(10) 0.0061(8) 0.0087(8) -0.0010(7)
C11 0.0226(10) 0.0169(9) 0.0226(10) 0.0014(7) 0.0074(8) -0.0062(8)
C12 0.0223(10) 0.0145(9) 0.0269(10) 0.0065(8) 0.0122(8) -0.0019(8)
C13 0.0119(8) 0.0185(9) 0.0176(9) -0.0003(7) 0.0025(7) -0.0021(7)
C14 0.0135(9) 0.0122(8) 0.0198(10) -0.0009(7) 0.0028(7) -0.0005(6)

loop_
_atom_type_symbol
_atom_type_description
_atom_type_scat_dispersion_real
_atom_type_scat_dispersion_imag
_atom_type_scat_source
C C 0.0033 0.0016 'International Tables Vol C Tables 4.2.6.8 and 6.1.1.4'
H H 0.0000 0.0000 'International Tables Vol C Tables 4.2.6.8 and 6.1.1.4'
N N 0.0061 0.0033 'International Tables Vol C Tables 4.2.6.8 and 6.1.1.4'
O O 0.0106 0.0060 'International Tables Vol C Tables 4.2.6.8 and 6.1.1.4'
Br Br -0.2901 2.4595 'International Tables Vol C Tables 4.2.6.8 and 6.1.1.4'
Mo Mo -1.6832 0.6857 'International Tables Vol C Tables 4.2.6.8 and 6.1.1.4'

loop_
_geom_angle_atom_site_label_1
_geom_angle_atom_site_label_2
_geom_angle_atom_site_label_3
_geom_angle
C14 Mo1 C13 76.26(8)
C14 Mo1 C1 105.13(7)
C13 Mo1 C1 72.84(7)
C14 Mo1 C10 101.36(8)
C13 Mo1 C10 86.10(7)
C1 Mo1 C10 140.70(7)
C14 Mo1 C9 136.54(8)
C13 Mo1 C9 88.50(7)
C1 Mo1 C9 108.76(7)
C10 Mo1 C9 36.26(7)
C14 Mo1 C11 92.21(7)
C13 Mo1 C11 117.34(7)
C1 Mo1 C11 161.90(7)
C10 Mo1 C11 35.46(7)
C9 Mo1 C11 59.03(7)
C14 Mo1 C8 149.32(7)
C13 Mo1 C8 121.24(7)
C1 Mo1 C8 104.28(7)
C10 Mo1 C8 58.99(7)
C9 Mo1 C8 35.20(7)
C11 Mo1 C8 57.84(7)
C14 Mo1 C12 116.49(7)
C13 Mo1 C12 142.87(7)
C1 Mo1 C12 129.02(7)
C10 Mo1 C12 57.86(7)
C9 Mo1 C12 57.68(7)
C11 Mo1 C12 34.17(7)
C8 Mo1 C12 34.10(7)
C14 Mo1 Br1 82.10(5)
C13 Mo1 Br1 138.00(5)
C1 Mo1 Br1 78.84(5)
C10 Mo1 Br1 133.77(5)
C9 Mo1 Br1 130.39(5)
C11 Mo1 Br1 98.86(5)
C8 Mo1 Br1 95.22(5)
C12 Mo1 Br1 79.10(5)
C1 N1 C3 111.33(16)
C1 N1 C5 125.74(16)
C3 N1 C5 122.53(16)
C1 N2 C2 111.69(16)
C1 N2 C4 125.76(16)
C2 N2 C4 122.32(16)
N2 C1 N1 103.38(15)
N2 C1 Mo1 125.59(13)
N1 C1 Mo1 131.02(13)
C3 C2 N2 106.51(16)
C2 C3 N1 107.06(17)
N1 C5 C6 112.04(16)
C7 C6 C5 113.87(18)
C12 C8 C9 107.12(18)
C12 C8 Mo1 73.73(11)
C9 C8 Mo1 69.13(11)
C8 C9 C10 107.78(18)
C8 C9 Mo1 75.67(11)
C10 C9 Mo1 70.94(11)
C11 C10 C9 107.88(18)
C11 C10 Mo1 75.20(11)
C9 C10 Mo1 72.80(11)
C12 C11 C10 107.61(18)
C12 C11 Mo1 75.01(11)
C10 C11 Mo1 69.34(11)
C11 C12 C8 109.62(18)
C11 C12 Mo1 70.82(11)
C8 C12 Mo1 72.17(10)
O1 C13 Mo1 177.47(17)
O2 C14 Mo1 178.21(17)

loop_
_geom_bond_atom_site_label_1
_geom_bond_atom_site_label_2
_geom_bond_distance
Mo1 C14 1.948(2)
Mo1 C13 1.973(2)
Mo1 C1 2.2243(18)
Mo1 C10 2.2873(18)
Mo1 C9 2.3117(19)
Mo1 C11 2.3635(19)
Mo1 C8 2.3971(19)
Mo1 C12 2.4171(18)
Mo1 Br1 2.6771(3)
N1 C1 1.364(2)
N1 C3 1.386(2)
N1 C5 1.463(2)
N2 C1 1.361(2)
N2 C2 1.387(2)
N2 C4 1.461(2)
O1 C13 1.142(2)
O2 C14 1.155(2)
C2 C3 1.338(3)
C5 C6 1.524(3)
C6 C7 1.513(3)
C8 C12 1.412(3)
C8 C9 1.426(3)
C9 C10 1.431(3)
C10 C11 1.418(3)
C11 C12 1.405(3)
